data_2108996
loop_
_publ_author_name
'Konovalova, Irina S.'
'Shaposhnyk, Anna M.'
'Baumer, Vyacheslav N.'
'Chalyk, Bohdan A.'
'Shishkina, Svitlana V.'

_publ_section_title
;
 Polymorphic transition due to grinding: the case of
 3-[1-(<i>tert</i>-butoxycarbonyl)azetidin-3-yl]-1,2-oxazole-4-carboxylic
 acid
;
_journal_coeditor_code LO5096
_journal_issue '3 Part 2'
_journal_name_full 'Acta Crystallographica Section B'
_journal_page_first
;
;
_journal_paper_doi 10.1107/S2052520622003900
_journal_volume 78
_journal_year 2022
_chemical_formula_moiety 'C12 H16 N2 O5'
_chemical_formula_sum 'C12 H16 N2 O5'
_chemical_formula_weight 268.27
_space_group_crystal_system monoclinic
_space_group_IT_number 15
_space_group_name_Hall '-C 2yc'
_space_group_name_H-M_alt 'C 1 2/c 1'
_atom_sites_solution_hydrogens mixed
_audit_creation_method SHELXL-2016/6
_cell_angle_alpha 90
_cell_angle_beta 101.948(7)
_cell_angle_gamma 90
_cell_formula_units_Z 8
_cell_length_a 16.0117(9)
_cell_length_b 9.6657(9)
_cell_length_c 17.4382(9)
_cell_measurement_reflns_used 2536
_cell_measurement_temperature 100(2)
_cell_measurement_theta_max 30.112
_cell_measurement_theta_min 3.153
_cell_volume 2640.3(3)
_computing_molecular_graphics 'Mercury 3.1 (Macrae et al., 2008)'
_computing_structure_refinement 'SHELXL-2016/6 (Sheldrick, 2015b)'
_computing_structure_solution 'SHELXT 2014/5 (Sheldrick, 2015a)'
_diffrn_ambient_temperature 100(2)
_diffrn_detector_area_resol_mean 16.1827
_diffrn_measured_fraction_theta_full 0.998
_diffrn_measured_fraction_theta_max 0.998
_diffrn_measurement_device_type 'Xcalibur, Sapphire3'
_diffrn_measurement_method '\w scans'
_diffrn_radiation_type MoK\a
_diffrn_radiation_wavelength 0.71073
_diffrn_reflns_av_R_equivalents 0.0393
_diffrn_reflns_av_unetI/netI 0.0351
_diffrn_reflns_Laue_measured_fraction_full 0.998
_diffrn_reflns_Laue_measured_fraction_max 0.998
_diffrn_reflns_limit_h_max 18
_diffrn_reflns_limit_h_min -18
_diffrn_reflns_limit_k_max 11
_diffrn_reflns_limit_k_min -11
_diffrn_reflns_limit_l_max 16
_diffrn_reflns_limit_l_min -20
_diffrn_reflns_number 8636
_diffrn_reflns_point_group_measured_fraction_full 0.998
_diffrn_reflns_point_group_measured_fraction_max 0.998
_diffrn_reflns_theta_full 24.996
_diffrn_reflns_theta_max 24.996
_diffrn_reflns_theta_min 2.864
_diffrn_source 'Enhance (Mo) X-ray Source'
_exptl_absorpt_coefficient_mu 0.106
_exptl_absorpt_correction_T_max 1.00000
_exptl_absorpt_correction_T_min 0.81498
_exptl_absorpt_correction_type multi-scan
_exptl_absorpt_process_details
;
CrysAlis RED, Agilent Technologies,
Version 1.171.36.24 (release 03-12-2012 CrysAlis171 .NET)
(compiled Dec  3 2012,18:21:49)
Empirical absorption correction using spherical harmonics,
 implemented in SCALE3 ABSPACK scaling algorithm.
;
_exptl_crystal_colour colorless
_exptl_crystal_density_diffrn 1.350
_exptl_crystal_description block
_exptl_crystal_F_000 1136
_exptl_crystal_size_max 0.050
_exptl_crystal_size_mid 0.040
_exptl_crystal_size_min 0.030
_refine_diff_density_max 0.189
_refine_diff_density_min -0.168
_refine_diff_density_rms 0.036
_refine_ls_extinction_method none
_refine_ls_goodness_of_fit_ref 1.027
_refine_ls_hydrogen_treatment mixed
_refine_ls_matrix_type full
_refine_ls_number_parameters 179
_refine_ls_number_reflns 2322
_refine_ls_number_restraints 0
_refine_ls_restrained_S_all 1.027
_refine_ls_R_factor_all 0.0724
_refine_ls_R_factor_gt 0.0426
_refine_ls_shift/su_max 0.000
_refine_ls_shift/su_mean 0.000
_refine_ls_structure_factor_coef Fsqd
_refine_ls_weighting_details 'w=1/[\s^2^(Fo^2^)+(0.0430P)^2^+1.7721P] where P=(Fo^2^+2Fc^2^)/3'
_refine_ls_weighting_scheme calc
_refine_ls_wR_factor_gt 0.0950
_refine_ls_wR_factor_ref 0.1086
_reflns_Friedel_coverage 0.000
_reflns_number_gt 1625
_reflns_number_total 2322
_reflns_threshold_expression 'I > 2\s(I)'
_cod_data_source_file lo5096sup1.cif
_cod_data_source_block 1a
_cod_original_sg_symbol_H-M 'C 2/c'
_cod_database_code 2108996
_shelx_shelxl_version_number 2016/6
_shelx_space_group_comment
;
The symmetry employed for this shelxl refinement is uniquely defined
by the following loop, which should always be used as a source of
symmetry information in preference to the above space-group names.
They are only intended as comments.
;
_shelx_estimated_absorpt_t_min 0.995
_shelx_estimated_absorpt_t_max 0.997

loop_
_space_group_symop_operation_xyz
'x, y, z'
'-x, y, -z+1/2'
'x+1/2, y+1/2, z'
'-x+1/2, y+1/2, -z+1/2'
'-x, -y, -z'
'x, -y, z-1/2'
'-x+1/2, -y+1/2, -z'
'x+1/2, -y+1/2, z-1/2'

loop_
_atom_site_label
_atom_site_type_symbol
_atom_site_fract_x
_atom_site_fract_y
_atom_site_fract_z
_atom_site_U_iso_or_equiv
_atom_site_adp_type
_atom_site_occupancy
_atom_site_site_symmetry_order
_atom_site_calc_flag
_atom_site_refinement_flags_posn
_atom_site_refinement_flags_adp
_atom_site_refinement_flags_occupancy
_atom_site_disorder_assembly
_atom_site_disorder_group
O1 O 0.45741(12) 0.44939(16) 0.06163(10) 0.0654(6) Uani 1 1 d . . . . .
O2 O 0.65464(10) -0.05836(14) 0.30980(8) 0.0435(4) Uani 1 1 d . . . . .
O3 O 0.66246(9) 0.11553(13) 0.39920(7) 0.0342(4) Uani 1 1 d . . . . .
O4 O 0.66508(12) 0.61671(17) 0.25829(11) 0.0693(6) Uani 1 1 d . . . . .
O5 O 0.57402(11) 0.77584(16) 0.19748(9) 0.0474(4) Uani 1 1 d . . . . .
H5O H 0.6060(19) 0.832(3) 0.2375(17) 0.081(9) Uiso 1 1 d . . . . .
N1 N 0.51646(13) 0.34353(19) 0.09260(11) 0.0509(6) Uani 1 1 d . . . . .
N2 N 0.63376(13) 0.16536(17) 0.27403(9) 0.0429(5) Uani 1 1 d . . . . .
C1 C 0.57312(14) 0.4043(2) 0.14704(12) 0.0392(5) Uani 1 1 d . . . . .
C2 C 0.55512(15) 0.5475(2) 0.15364(12) 0.0432(6) Uani 1 1 d . . . . .
C3 C 0.48293(17) 0.5669(2) 0.09928(15) 0.0578(7) Uani 1 1 d . . . . .
H3 H 0.454053 0.652889 0.089148 0.069 Uiso 1 1 calc R U . . .
C4 C 0.64475(14) 0.3225(2) 0.19380(12) 0.0410(5) Uani 1 1 d . . . . .
H4 H 0.701220 0.353292 0.183937 0.049 Uiso 1 1 calc R U . . .
C5 C 0.63568(15) 0.1632(2) 0.19018(12) 0.0412(5) Uani 1 1 d . . . . .
H5A H 0.582004 0.130369 0.156175 0.049 Uiso 1 1 calc R U . . .
H5B H 0.685808 0.114773 0.177938 0.049 Uiso 1 1 calc R U . . .
C6 C 0.64507(15) 0.3152(2) 0.28293(12) 0.0429(6) Uani 1 1 d . . . . .
H6A H 0.699911 0.343007 0.316999 0.051 Uiso 1 1 calc R U . . .
H6B H 0.596392 0.363402 0.298137 0.051 Uiso 1 1 calc R U . . .
C7 C 0.65100(13) 0.0643(2) 0.32655(11) 0.0340(5) Uani 1 1 d . . . . .
C8 C 0.66530(14) 0.0257(2) 0.46809(12) 0.0383(5) Uani 1 1 d . . . . .
C9 C 0.5891(2) -0.0688(3) 0.45437(16) 0.0874(11) Uani 1 1 d . . . . .
H9A H 0.536740 -0.013625 0.441267 0.131 Uiso 1 1 calc R U . . .
H9B H 0.588860 -0.122652 0.501948 0.131 Uiso 1 1 calc R U . . .
H9C H 0.592030 -0.131782 0.410962 0.131 Uiso 1 1 calc R U . . .
C10 C 0.7494(2) -0.0512(3) 0.48436(16) 0.0736(9) Uani 1 1 d . . . . .
H10A H 0.749540 -0.119967 0.443102 0.110 Uiso 1 1 calc R U . . .
H10B H 0.756825 -0.097921 0.535206 0.110 Uiso 1 1 calc R U . . .
H10C H 0.796211 0.014457 0.485332 0.110 Uiso 1 1 calc R U . . .
C11 C 0.66054(16) 0.1281(2) 0.53251(12) 0.0455(6) Uani 1 1 d . . . . .
H11A H 0.711527 0.186859 0.541758 0.068 Uiso 1 1 calc R U . . .
H11B H 0.657450 0.078037 0.580712 0.068 Uiso 1 1 calc R U . . .
H11C H 0.609553 0.185872 0.516851 0.068 Uiso 1 1 calc R U . . .
C12 C 0.60401(15) 0.6484(2) 0.20832(13) 0.0426(6) Uani 1 1 d . . . . .

loop_
_atom_site_aniso_label
_atom_site_aniso_U_11
_atom_site_aniso_U_22
_atom_site_aniso_U_33
_atom_site_aniso_U_23
_atom_site_aniso_U_13
_atom_site_aniso_U_12
O1 0.0700(12) 0.0450(10) 0.0621(11) 0.0108(8) -0.0306(9) -0.0083(9)
O2 0.0584(11) 0.0339(8) 0.0378(8) -0.0056(7) 0.0091(7) 0.0036(7)
O3 0.0428(9) 0.0310(7) 0.0274(7) -0.0008(6) 0.0039(6) -0.0021(6)
O4 0.0588(12) 0.0436(10) 0.0856(13) -0.0088(9) -0.0314(10) 0.0009(9)
O5 0.0569(11) 0.0414(9) 0.0399(9) 0.0018(7) 0.0008(8) 0.0002(8)
N1 0.0539(13) 0.0421(11) 0.0461(11) 0.0119(9) -0.0144(10) -0.0074(9)
N2 0.0637(13) 0.0339(10) 0.0296(10) -0.0010(8) 0.0065(9) 0.0060(9)
C1 0.0389(13) 0.0416(12) 0.0339(11) 0.0091(9) 0.0004(10) -0.0124(10)
C2 0.0453(14) 0.0405(13) 0.0385(12) 0.0082(10) -0.0040(10) -0.0095(10)
C3 0.0646(18) 0.0373(13) 0.0586(15) 0.0098(11) -0.0167(13) -0.0051(12)
C4 0.0361(13) 0.0486(13) 0.0352(12) 0.0042(10) 0.0004(10) -0.0058(10)
C5 0.0450(14) 0.0473(13) 0.0303(11) -0.0003(10) 0.0058(10) 0.0058(11)
C6 0.0509(15) 0.0341(12) 0.0369(12) 0.0018(9) -0.0062(10) 0.0000(10)
C7 0.0331(12) 0.0354(12) 0.0330(11) -0.0036(9) 0.0060(9) 0.0013(9)
C8 0.0512(14) 0.0330(11) 0.0315(11) 0.0013(9) 0.0103(10) -0.0073(10)
C9 0.116(3) 0.106(2) 0.0464(15) -0.0180(16) 0.0316(16) -0.076(2)
C10 0.098(2) 0.0728(19) 0.0525(16) 0.0233(14) 0.0205(15) 0.0421(17)
C11 0.0562(15) 0.0462(13) 0.0327(12) -0.0023(10) 0.0057(10) -0.0053(11)
C12 0.0438(14) 0.0384(13) 0.0420(13) 0.0055(10) 0.0009(11) -0.0050(10)

loop_
_atom_type_symbol
_atom_type_description
_atom_type_scat_dispersion_real
_atom_type_scat_dispersion_imag
_atom_type_scat_source
C C 0.0033 0.0016 'International Tables Vol C Tables 4.2.6.8 and 6.1.1.4'
H H 0.0000 0.0000 'International Tables Vol C Tables 4.2.6.8 and 6.1.1.4'
N N 0.0061 0.0033 'International Tables Vol C Tables 4.2.6.8 and 6.1.1.4'
O O 0.0106 0.0060 'International Tables Vol C Tables 4.2.6.8 and 6.1.1.4'

loop_
_geom_angle_atom_site_label_1
_geom_angle_atom_site_label_2
_geom_angle_atom_site_label_3
_geom_angle
_geom_angle_site_symmetry_1
_geom_angle_site_symmetry_3
_geom_angle_publ_flag
C3 O1 N1 108.31(16) . . ?
C7 O3 C8 121.90(15) . . ?
C12 O5 H5O 107.9(16) . . ?
C1 N1 O1 105.04(17) . . ?
C7 N2 C6 130.64(17) . . ?
C7 N2 C5 129.16(17) . . ?
C6 N2 C5 95.26(16) . . ?
N1 C1 C2 111.91(19) . . ?
N1 C1 C4 119.9(2) . . ?
C2 C1 C4 128.13(19) . . ?
C3 C2 C1 103.72(19) . . ?
C3 C2 C12 128.9(2) . . ?
C1 C2 C12 127.41(19) . . ?
O1 C3 C2 111.0(2) . . ?
O1 C3 H3 124.5 . . ?
C2 C3 H3 124.5 . . ?
C1 C4 C5 116.78(18) . . ?
C1 C4 C6 114.48(19) . . ?
C5 C4 C6 88.65(15) . . ?
C1 C4 H4 111.7 . . ?
C5 C4 H4 111.7 . . ?
C6 C4 H4 111.7 . . ?
N2 C5 C4 88.08(15) . . ?
N2 C5 H5A 114.0 . . ?
C4 C5 H5A 114.0 . . ?
N2 C5 H5B 114.0 . . ?
C4 C5 H5B 114.0 . . ?
H5A C5 H5B 111.2 . . ?
N2 C6 C4 87.95(15) . . ?
N2 C6 H6A 114.0 . . ?
C4 C6 H6A 114.0 . . ?
N2 C6 H6B 114.0 . . ?
C4 C6 H6B 114.0 . . ?
H6A C6 H6B 111.2 . . ?
O2 C7 N2 124.10(18) . . ?
O2 C7 O3 125.49(18) . . ?
N2 C7 O3 110.40(17) . . ?
O3 C8 C9 109.93(18) . . ?
O3 C8 C11 102.83(15) . . ?
C9 C8 C11 110.6(2) . . ?
O3 C8 C10 108.56(18) . . ?
C9 C8 C10 113.1(2) . . ?
C11 C8 C10 111.25(19) . . ?
C8 C9 H9A 109.5 . . ?
C8 C9 H9B 109.5 . . ?
H9A C9 H9B 109.5 . . ?
C8 C9 H9C 109.5 . . ?
H9A C9 H9C 109.5 . . ?
H9B C9 H9C 109.5 . . ?
C8 C10 H10A 109.5 . . ?
C8 C10 H10B 109.5 . . ?
H10A C10 H10B 109.5 . . ?
C8 C10 H10C 109.5 . . ?
H10A C10 H10C 109.5 . . ?
H10B C10 H10C 109.5 . . ?
C8 C11 H11A 109.5 . . ?
C8 C11 H11B 109.5 . . ?
H11A C11 H11B 109.5 . . ?
C8 C11 H11C 109.5 . . ?
H11A C11 H11C 109.5 . . ?
H11B C11 H11C 109.5 . . ?
O4 C12 O5 123.8(2) . . ?
O4 C12 C2 122.9(2) . . ?
O5 C12 C2 113.36(19) . . ?

loop_
_geom_bond_atom_site_label_1
_geom_bond_atom_site_label_2
_geom_bond_distance
_geom_bond_site_symmetry_2
_geom_bond_publ_flag
O1 C3 1.333(3) . ?
O1 N1 1.422(2) . ?
O2 C7 1.225(2) . ?
O3 C7 1.337(2) . ?
O3 C8 1.475(2) . ?
O4 C12 1.207(3) . ?
O5 C12 1.322(3) . ?
O5 H5O 0.95(3) . ?
N1 C1 1.309(3) . ?
N2 C7 1.329(3) . ?
N2 C6 1.464(3) . ?
N2 C5 1.469(3) . ?
C1 C2 1.423(3) . ?
C1 C4 1.489(3) . ?
C2 C3 1.348(3) . ?
C2 C12 1.471(3) . ?
C3 H3 0.9500 . ?
C4 C5 1.547(3) . ?
C4 C6 1.555(3) . ?
C4 H4 1.0000 . ?
C5 H5A 0.9900 . ?
C5 H5B 0.9900 . ?
C6 H6A 0.9900 . ?
C6 H6B 0.9900 . ?
C8 C9 1.503(3) . ?
C8 C11 1.511(3) . ?
C8 C10 1.512(3) . ?
C9 H9A 0.9800 . ?
C9 H9B 0.9800 . ?
C9 H9C 0.9800 . ?
C10 H10A 0.9800 . ?
C10 H10B 0.9800 . ?
C10 H10C 0.9800 . ?
C11 H11A 0.9800 . ?
C11 H11B 0.9800 . ?
C11 H11C 0.9800 . ?

loop_
_geom_hbond_atom_site_label_D
_geom_hbond_atom_site_label_H
_geom_hbond_atom_site_label_A
_geom_hbond_distance_DH
_geom_hbond_distance_HA
_geom_hbond_distance_DA
_geom_hbond_angle_DHA
_geom_hbond_site_symmetry_A
O5 H5O O2 0.95(3) 1.70(3) 2.650(2) 175(3) 1_565

loop_
_geom_torsion_atom_site_label_1
_geom_torsion_atom_site_label_2
_geom_torsion_atom_site_label_3
_geom_torsion_atom_site_label_4
_geom_torsion
_geom_torsion_site_symmetry_1
_geom_torsion_site_symmetry_2
_geom_torsion_site_symmetry_3
_geom_torsion_site_symmetry_4
_geom_torsion_publ_flag
C3 O1 N1 C1 0.4(3) . . . . ?
O1 N1 C1 C2 -0.5(3) . . . . ?
O1 N1 C1 C4 178.69(19) . . . . ?
N1 C1 C2 C3 0.5(3) . . . . ?
C4 C1 C2 C3 -178.7(2) . . . . ?
N1 C1 C2 C12 179.6(2) . . . . ?
C4 C1 C2 C12 0.5(4) . . . . ?
N1 O1 C3 C2 -0.1(3) . . . . ?
C1 C2 C3 O1 -0.2(3) . . . . ?
C12 C2 C3 O1 -179.3(2) . . . . ?
N1 C1 C4 C5 -15.3(3) . . . . ?
C2 C1 C4 C5 163.8(2) . . . . ?
N1 C1 C4 C6 -116.9(2) . . . . ?
C2 C1 C4 C6 62.2(3) . . . . ?
C7 N2 C5 C4 -158.5(2) . . . . ?
C6 N2 C5 C4 -1.78(18) . . . . ?
C1 C4 C5 N2 -115.2(2) . . . . ?
C6 C4 C5 N2 1.67(17) . . . . ?
C7 N2 C6 C4 157.9(2) . . . . ?
C5 N2 C6 C4 1.77(18) . . . . ?
C1 C4 C6 N2 117.31(19) . . . . ?
C5 C4 C6 N2 -1.67(17) . . . . ?
C6 N2 C7 O2 -164.8(2) . . . . ?
C5 N2 C7 O2 -16.1(4) . . . . ?
C6 N2 C7 O3 16.0(3) . . . . ?
C5 N2 C7 O3 164.7(2) . . . . ?
C8 O3 C7 O2 -11.7(3) . . . . ?
C8 O3 C7 N2 167.52(18) . . . . ?
C7 O3 C8 C9 -50.9(3) . . . . ?
C7 O3 C8 C11 -168.69(18) . . . . ?
C7 O3 C8 C10 73.4(2) . . . . ?
C3 C2 C12 O4 174.9(3) . . . . ?
C1 C2 C12 O4 -4.0(4) . . . . ?
C3 C2 C12 O5 -4.6(4) . . . . ?
C1 C2 C12 O5 176.4(2) . . . . ?
